data_7111492
loop_
_publ_author_name
'Wiznycia, Alexander V.'
'Desper, John'
'Levy, Christopher J.'

_publ_section_title
;
 Iron(ii) and zinc(ii) monohelical binaphthyl salen complexes
;
_journal_issue 37
_journal_name_full 'Chemical Communications'
_journal_page_first 4693
_journal_page_last 4695
_journal_paper_doi 10.1039/b508538a
_journal_year 2005
_chemical_formula_moiety 'C50 H32 N2 O2'
_chemical_formula_sum 'C50 H32 N2 O2'
_chemical_formula_weight 692.78
_chemical_name_common '3,3'-(phenanthrenol imine)-2,2'-binaphthyl'
_chemical_name_systematic
;
3,3'-(phenanthrenol imine)-2,2'-binaphthyl
;
_space_group_IT_number 19
_symmetry_cell_setting orthorhombic
_symmetry_space_group_name_Hall 'P 2ac 2ab'
_symmetry_space_group_name_H-M 'P 21 21 21'
_atom_sites_solution_hydrogens geom
_atom_sites_solution_primary direct
_atom_sites_solution_secondary difmap
_audit_creation_method SHELXL-97
_cell_angle_alpha 90.00
_cell_angle_beta 90.00
_cell_angle_gamma 90.00
_cell_formula_units_Z 4
_cell_length_a 11.0977(6)
_cell_length_b 16.4934(10)
_cell_length_c 18.7071(11)
_cell_measurement_reflns_used 7648
_cell_measurement_temperature 203(2)
_cell_measurement_theta_max 26.15
_cell_measurement_theta_min 2.95
_cell_volume 3424.1(3)
_computing_cell_refinement 'Bruker XSCANS'
_computing_data_collection 'Bruker XSCANS'
_computing_data_reduction 'Bruker SHELXTL'
_computing_molecular_graphics 'Bruker SHELXTL'
_computing_publication_material 'Bruker SHELXTL'
_computing_structure_refinement 'SHELXL-97 (Sheldrick, 1997)'
_computing_structure_solution 'SHELXS-97 (Sheldrick, 1990)'
_diffrn_ambient_temperature 203(2)
_diffrn_measured_fraction_theta_full 0.956
_diffrn_measured_fraction_theta_max 0.956
_diffrn_measurement_device_type 'CCD area detector'
_diffrn_measurement_method 'phi and omega scans'
_diffrn_radiation_monochromator graphite
_diffrn_radiation_source 'fine-focus sealed tube'
_diffrn_radiation_type MoK\a
_diffrn_radiation_wavelength 0.71073
_diffrn_reflns_av_R_equivalents 0.0886
_diffrn_reflns_av_sigmaI/netI 0.0530
_diffrn_reflns_limit_h_max 14
_diffrn_reflns_limit_h_min -14
_diffrn_reflns_limit_k_max 21
_diffrn_reflns_limit_k_min -21
_diffrn_reflns_limit_l_max 24
_diffrn_reflns_limit_l_min -24
_diffrn_reflns_number 24779
_diffrn_reflns_theta_full 28.28
_diffrn_reflns_theta_max 28.28
_diffrn_reflns_theta_min 2.13
_exptl_absorpt_coefficient_mu 0.082
_exptl_absorpt_correction_type none
_exptl_crystal_colour orange
_exptl_crystal_density_diffrn 1.344
_exptl_crystal_density_method 'not measured'
_exptl_crystal_description prism
_exptl_crystal_F_000 1448
_exptl_crystal_size_max 0.35
_exptl_crystal_size_mid 0.30
_exptl_crystal_size_min 0.25
_refine_diff_density_max 0.357
_refine_diff_density_min -0.326
_refine_diff_density_rms 0.089
_refine_ls_extinction_coef 0.0085(10)
_refine_ls_extinction_expression Fc^*^=kFc[1+0.001xFc^2^\l^3^/sin(2\q)]^-1/4^
_refine_ls_extinction_method SHELXL
_refine_ls_goodness_of_fit_ref 1.046
_refine_ls_hydrogen_treatment mixed
_refine_ls_matrix_type full
_refine_ls_number_parameters 494
_refine_ls_number_reflns 4512
_refine_ls_number_restraints 0
_refine_ls_restrained_S_all 1.046
_refine_ls_R_factor_all 0.0646
_refine_ls_R_factor_gt 0.0488
_refine_ls_shift/su_max 0.001
_refine_ls_shift/su_mean 0.000
_refine_ls_structure_factor_coef Fsqd
_refine_ls_weighting_details 'calc w=1/[\s^2^(Fo^2^)+(0.0700P)^2^+0.0000P] where P=(Fo^2^+2Fc^2^)/3'
_refine_ls_weighting_scheme calc
_refine_ls_wR_factor_gt 0.1102
_refine_ls_wR_factor_ref 0.1182
_reflns_number_gt 3586
_reflns_number_total 4512
_reflns_threshold_expression >2sigma(I)
_cod_data_source_file b508538asup1.cif
_cod_data_source_block Compound_(R)-3
_cod_depositor_comments
;
The following automatic conversions were performed:

'_symmetry_cell_setting' value 'Orthorhombic' changed to
'orthorhombic' according to
/home/saulius/struct/CIF-dictionaries/cif_core.dic dictionary named
'cif_core.dic' version 2.4.2 from 2011-04-26.

Automatic conversion script
Id: cif_fix_values 1891 2012-01-12 08:04:46Z andrius 
;
_cod_original_sg_symbol_H-M P2(1)2(1)2(1)
_cod_database_code 7111492

loop_
_symmetry_equiv_pos_as_xyz
'x, y, z'
'-x+1/2, -y, z+1/2'
'-x, y+1/2, -z+1/2'
'x+1/2, -y+1/2, -z'

loop_
_atom_site_label
_atom_site_type_symbol
_atom_site_fract_x
_atom_site_fract_y
_atom_site_fract_z
_atom_site_U_iso_or_equiv
_atom_site_adp_type
_atom_site_occupancy
_atom_site_symmetry_multiplicity
_atom_site_calc_flag
_atom_site_refinement_flags
C01 C 0.3058(2) 0.44487(12) 0.47665(11) 0.0273(5) Uani 1 1 d .
C02 C 0.1888(2) 0.42922(13) 0.45499(11) 0.0299(5) Uani 1 1 d .
N02 N 0.12954(18) 0.48952(11) 0.41469(10) 0.0326(4) Uani 1 1 d .
C03 C 0.1316(2) 0.35678(14) 0.47555(13) 0.0361(5) Uani 1 1 d .
H03 H 0.0531 0.3458 0.4592 0.043 Uiso 1 1 calc R
C04 C 0.1876(2) 0.30299(14) 0.51831(13) 0.0371(6) Uani 1 1 d .
H04 H 0.1485 0.2542 0.5300 0.045 Uiso 1 1 calc R
C05 C 0.3030(2) 0.31824(13) 0.54572(11) 0.0322(5) Uani 1 1 d .
C06 C 0.3592(3) 0.26642(14) 0.59563(13) 0.0408(6) Uani 1 1 d .
H06 H 0.3187 0.2196 0.6113 0.049 Uiso 1 1 calc R
C07 C 0.4705(3) 0.28308(15) 0.62123(13) 0.0449(7) Uani 1 1 d .
H07 H 0.5056 0.2488 0.6556 0.054 Uiso 1 1 calc R
C08 C 0.5336(3) 0.35096(15) 0.59683(14) 0.0438(6) Uani 1 1 d .
H08 H 0.6122 0.3608 0.6134 0.053 Uiso 1 1 calc R
C09 C 0.4822(2) 0.40302(14) 0.54928(12) 0.0361(5) Uani 1 1 d .
H09 H 0.5256 0.4485 0.5334 0.043 Uiso 1 1 calc R
C10 C 0.3642(2) 0.38938(13) 0.52349(11) 0.0290(5) Uani 1 1 d .
C11 C 0.3706(2) 0.51775(13) 0.44984(11) 0.0277(5) Uani 1 1 d .
C12 C 0.4563(2) 0.50916(13) 0.39724(12) 0.0312(5) Uani 1 1 d .
N12 N 0.47810(18) 0.42974(11) 0.37289(10) 0.0325(4) Uani 1 1 d .
C13 C 0.5193(2) 0.57763(14) 0.37058(14) 0.0402(6) Uani 1 1 d .
H13 H 0.5799 0.5709 0.3360 0.048 Uiso 1 1 calc R
C14 C 0.4921(3) 0.65269(14) 0.39507(14) 0.0409(6) Uani 1 1 d .
H14 H 0.5329 0.6978 0.3762 0.049 Uiso 1 1 calc R
C15 C 0.4040(2) 0.66462(14) 0.44815(13) 0.0352(5) Uani 1 1 d .
C16 C 0.3734(3) 0.74287(14) 0.47309(14) 0.0427(6) Uani 1 1 d .
H16 H 0.4119 0.7885 0.4536 0.051 Uiso 1 1 calc R
C17 C 0.2895(3) 0.75283(15) 0.52462(15) 0.0461(7) Uani 1 1 d .
H17 H 0.2684 0.8053 0.5398 0.055 Uiso 1 1 calc R
C18 C 0.2340(3) 0.68550(15) 0.55525(14) 0.0422(6) Uani 1 1 d .
H18 H 0.1778 0.6930 0.5922 0.051 Uiso 1 1 calc R
C19 C 0.2600(2) 0.60873(14) 0.53247(13) 0.0364(6) Uani 1 1 d .
H19 H 0.2213 0.5640 0.5536 0.044 Uiso 1 1 calc R
C20 C 0.3449(2) 0.59653(13) 0.47727(12) 0.0296(5) Uani 1 1 d .
C21 C 0.0009(2) 0.62015(14) 0.35053(12) 0.0323(5) Uani 1 1 d .
O21 O 0.10049(16) 0.63852(11) 0.38608(10) 0.0429(4) Uani 1 1 d .
H21 H 0.136(3) 0.5869(16) 0.4032(14) 0.043 Uiso 1 1 d .
C22 C -0.0347(2) 0.53837(14) 0.34535(12) 0.0331(5) Uani 1 1 d .
C23 C -0.1367(2) 0.51833(16) 0.30455(13) 0.0396(6) Uani 1 1 d .
H23 H -0.1613 0.4639 0.3016 0.048 Uiso 1 1 calc R
C24 C -0.1999(2) 0.57583(15) 0.26953(13) 0.0385(6) Uani 1 1 d .
H24 H -0.2660 0.5609 0.2410 0.046 Uiso 1 1 calc R
C25 C -0.1671(2) 0.65849(15) 0.27551(12) 0.0351(5) Uani 1 1 d .
C26 C -0.2364(2) 0.71735(16) 0.23790(14) 0.0421(6) Uani 1 1 d .
H26 H -0.3030 0.7006 0.2106 0.050 Uiso 1 1 calc R
C27 C -0.2080(3) 0.79642(17) 0.24084(14) 0.0453(7) Uani 1 1 d .
H27 H -0.2530 0.8338 0.2138 0.054 Uiso 1 1 calc R
C28 C -0.1118(3) 0.82474(15) 0.28392(12) 0.0388(6) Uani 1 1 d .
C29 C -0.0877(3) 0.90778(16) 0.28886(14) 0.0483(7) Uani 1 1 d .
H29 H -0.1336 0.9443 0.2615 0.058 Uiso 1 1 calc R
C30 C -0.0005(3) 0.93661(17) 0.33184(15) 0.0528(8) Uani 1 1 d .
H30 H 0.0144 0.9926 0.3342 0.063 Uiso 1 1 calc R
C31 C 0.0672(3) 0.88341(17) 0.37270(15) 0.0528(7) Uani 1 1 d .
H31 H 0.1268 0.9038 0.4036 0.063 Uiso 1 1 calc R
C32 C 0.0487(3) 0.80149(15) 0.36869(14) 0.0425(6) Uani 1 1 d .
H32 H 0.0964 0.7665 0.3964 0.051 Uiso 1 1 calc R
C33 C -0.0409(2) 0.76872(14) 0.32357(12) 0.0346(5) Uani 1 1 d .
C34 C -0.0676(2) 0.68260(14) 0.31718(12) 0.0312(5) Uani 1 1 d .
C35 C 0.0314(2) 0.47553(14) 0.38037(12) 0.0342(5) Uani 1 1 d .
H35 H 0.0021 0.4221 0.3783 0.041 Uiso 1 1 calc R
C41 C 0.5158(2) 0.26408(13) 0.34183(12) 0.0309(5) Uani 1 1 d .
O41 O 0.43446(16) 0.28234(10) 0.39052(9) 0.0379(4) Uani 1 1 d .
H41 H 0.436(3) 0.3447(17) 0.3960(13) 0.045 Uiso 1 1 d .
C42 C 0.5757(2) 0.32702(14) 0.30541(12) 0.0332(5) Uani 1 1 d .
C43 C 0.6627(2) 0.30757(16) 0.25311(13) 0.0400(6) Uani 1 1 d .
H43 H 0.7008 0.3493 0.2273 0.048 Uiso 1 1 calc R
C44 C 0.6919(3) 0.22920(16) 0.23981(14) 0.0430(6) Uani 1 1 d .
H44 H 0.7505 0.2171 0.2052 0.052 Uiso 1 1 calc R
C45 C 0.6355(2) 0.16595(15) 0.27714(13) 0.0393(6) Uani 1 1 d .
C46 C 0.6731(3) 0.08404(17) 0.26417(15) 0.0489(7) Uani 1 1 d .
H46 H 0.7351 0.0740 0.2311 0.059 Uiso 1 1 calc R
C47 C 0.6216(3) 0.02160(17) 0.29814(16) 0.0516(7) Uani 1 1 d .
H47 H 0.6487 -0.0313 0.2887 0.062 Uiso 1 1 calc R
C48 C 0.5271(3) 0.03353(15) 0.34811(15) 0.0454(7) Uani 1 1 d .
C49 C 0.4744(3) -0.03337(16) 0.38253(18) 0.0557(8) Uani 1 1 d .
H49 H 0.5014 -0.0859 0.3713 0.067 Uiso 1 1 calc R
C50 C 0.3852(3) -0.02398(18) 0.4318(2) 0.0611(9) Uani 1 1 d .
H50 H 0.3515 -0.0693 0.4547 0.073 Uiso 1 1 calc R
C51 C 0.3446(3) 0.05394(16) 0.44748(17) 0.0526(7) Uani 1 1 d .
H51 H 0.2829 0.0610 0.4813 0.063 Uiso 1 1 calc R
C52 C 0.3932(2) 0.12024(15) 0.41440(14) 0.0421(6) Uani 1 1 d .
H52 H 0.3633 0.1720 0.4256 0.051 Uiso 1 1 calc R
C53 C 0.4867(2) 0.11304(14) 0.36407(13) 0.0353(5) Uani 1 1 d .
C54 C 0.5444(2) 0.18085(14) 0.32762(12) 0.0328(5) Uani 1 1 d .
C55 C 0.5533(2) 0.40995(14) 0.32309(12) 0.0336(5) Uani 1 1 d .
H55 H 0.5941 0.4510 0.2980 0.040 Uiso 1 1 calc R

loop_
_atom_site_aniso_label
_atom_site_aniso_U_11
_atom_site_aniso_U_22
_atom_site_aniso_U_33
_atom_site_aniso_U_23
_atom_site_aniso_U_13
_atom_site_aniso_U_12
C01 0.0291(12) 0.0244(10) 0.0284(10) -0.0027(8) 0.0032(10) 0.0008(9)
C02 0.0308(12) 0.0287(11) 0.0303(10) 0.0000(8) 0.0041(10) 0.0014(9)
N02 0.0260(10) 0.0363(10) 0.0355(10) 0.0019(8) 0.0002(8) -0.0006(9)
C03 0.0298(13) 0.0412(13) 0.0373(12) -0.0006(10) 0.0012(11) -0.0064(11)
C04 0.0408(14) 0.0318(12) 0.0387(12) 0.0015(9) 0.0074(12) -0.0082(11)
C05 0.0367(13) 0.0306(11) 0.0295(10) -0.0011(9) 0.0055(10) 0.0025(10)
C06 0.0548(18) 0.0300(12) 0.0375(12) 0.0069(10) 0.0064(13) 0.0048(12)
C07 0.0567(18) 0.0391(14) 0.0390(13) 0.0065(11) -0.0044(14) 0.0130(13)
C08 0.0420(16) 0.0456(14) 0.0439(13) 0.0004(11) -0.0104(13) 0.0064(12)
C09 0.0369(13) 0.0332(12) 0.0383(12) -0.0007(10) -0.0047(11) 0.0012(11)
C10 0.0332(13) 0.0261(11) 0.0276(10) -0.0030(8) 0.0021(10) 0.0025(9)
C11 0.0257(12) 0.0254(11) 0.0320(10) 0.0007(8) -0.0026(9) 0.0004(9)
C12 0.0306(13) 0.0255(11) 0.0374(11) -0.0027(9) -0.0018(10) -0.0007(9)
N12 0.0323(11) 0.0280(10) 0.0373(10) -0.0033(8) 0.0020(9) -0.0005(8)
C13 0.0386(14) 0.0348(13) 0.0473(14) -0.0013(10) 0.0074(12) -0.0077(11)
C14 0.0433(15) 0.0274(12) 0.0521(14) 0.0024(10) 0.0018(13) -0.0101(11)
C15 0.0382(14) 0.0267(11) 0.0406(12) -0.0011(9) -0.0074(11) 0.0002(10)
C16 0.0510(17) 0.0253(12) 0.0519(15) -0.0042(10) -0.0066(14) 0.0003(11)
C17 0.0575(18) 0.0283(13) 0.0524(15) -0.0083(11) -0.0059(15) 0.0072(12)
C18 0.0434(16) 0.0404(14) 0.0428(13) -0.0096(11) -0.0035(12) 0.0093(12)
C19 0.0377(14) 0.0331(13) 0.0384(12) -0.0031(9) -0.0023(11) 0.0021(11)
C20 0.0285(12) 0.0275(11) 0.0329(11) -0.0007(9) -0.0063(10) 0.0017(9)
C21 0.0265(12) 0.0396(13) 0.0307(11) -0.0015(9) -0.0006(10) -0.0016(10)
O21 0.0328(10) 0.0399(10) 0.0562(11) 0.0058(8) -0.0167(9) -0.0052(8)
C22 0.0268(12) 0.0366(12) 0.0359(11) -0.0012(9) -0.0006(10) -0.0014(10)
C23 0.0320(13) 0.0406(14) 0.0464(13) -0.0035(11) -0.0040(12) -0.0076(11)
C24 0.0281(13) 0.0461(14) 0.0414(13) -0.0041(11) -0.0054(11) -0.0026(11)
C25 0.0268(12) 0.0449(14) 0.0335(11) -0.0013(10) 0.0024(10) 0.0029(11)
C26 0.0305(14) 0.0544(17) 0.0412(13) 0.0000(11) -0.0016(11) 0.0095(12)
C27 0.0409(15) 0.0517(16) 0.0433(14) 0.0007(12) -0.0009(12) 0.0179(13)
C28 0.0416(15) 0.0412(13) 0.0337(12) 0.0013(10) 0.0078(11) 0.0081(12)
C29 0.0605(19) 0.0414(14) 0.0430(14) 0.0030(11) 0.0149(14) 0.0100(14)
C30 0.071(2) 0.0365(14) 0.0507(15) -0.0042(12) 0.0178(16) -0.0005(15)
C31 0.0595(19) 0.0488(16) 0.0500(15) -0.0101(12) 0.0019(15) -0.0086(15)
C32 0.0442(15) 0.0418(14) 0.0414(13) -0.0034(10) 0.0008(12) -0.0026(12)
C33 0.0339(14) 0.0366(13) 0.0332(11) -0.0016(9) 0.0064(11) 0.0008(11)
C34 0.0262(12) 0.0359(12) 0.0314(11) -0.0022(9) 0.0031(10) 0.0019(10)
C35 0.0302(13) 0.0331(12) 0.0393(12) -0.0023(10) 0.0002(11) -0.0001(10)
C41 0.0267(12) 0.0329(12) 0.0333(11) -0.0047(9) -0.0028(10) 0.0012(10)
O41 0.0380(10) 0.0295(8) 0.0462(9) -0.0053(7) 0.0117(8) -0.0003(7)
C42 0.0312(13) 0.0344(12) 0.0341(11) -0.0046(9) 0.0013(11) 0.0017(10)
C43 0.0376(14) 0.0451(15) 0.0373(13) -0.0043(10) 0.0064(12) -0.0001(11)
C44 0.0401(15) 0.0499(15) 0.0391(13) -0.0080(11) 0.0050(12) 0.0061(13)
C45 0.0381(15) 0.0408(14) 0.0390(12) -0.0112(10) -0.0067(12) 0.0064(12)
C46 0.0486(17) 0.0445(15) 0.0534(15) -0.0149(13) -0.0031(14) 0.0153(13)
C47 0.0532(18) 0.0370(14) 0.0646(17) -0.0122(13) -0.0093(15) 0.0138(13)
C48 0.0436(16) 0.0343(13) 0.0584(15) -0.0064(11) -0.0173(14) 0.0051(12)
C49 0.0498(18) 0.0287(13) 0.089(2) 0.0038(13) -0.0134(18) 0.0015(12)
C50 0.0492(18) 0.0366(15) 0.097(2) 0.0133(15) -0.0067(19) -0.0052(14)
C51 0.0445(16) 0.0421(15) 0.0712(19) 0.0103(13) -0.0015(16) -0.0030(13)
C52 0.0388(15) 0.0304(12) 0.0571(15) 0.0018(11) -0.0038(13) -0.0006(11)
C53 0.0305(13) 0.0292(12) 0.0462(13) -0.0034(9) -0.0104(11) 0.0003(10)
C54 0.0315(13) 0.0329(12) 0.0341(11) -0.0055(9) -0.0074(10) 0.0054(10)
C55 0.0296(12) 0.0354(12) 0.0358(11) 0.0017(9) 0.0003(10) -0.0019(10)

loop_
_atom_type_symbol
_atom_type_description
_atom_type_scat_dispersion_real
_atom_type_scat_dispersion_imag
_atom_type_scat_source
C C 0.0033 0.0016 'International Tables Vol C Tables 4.2.6.8 and 6.1.1.4'
H H 0.0000 0.0000 'International Tables Vol C Tables 4.2.6.8 and 6.1.1.4'
N N 0.0061 0.0033 'International Tables Vol C Tables 4.2.6.8 and 6.1.1.4'
O O 0.0106 0.0060 'International Tables Vol C Tables 4.2.6.8 and 6.1.1.4'

loop_
_geom_angle_atom_site_label_1
_geom_angle_atom_site_label_2
_geom_angle_atom_site_label_3
_geom_angle
C02 C01 C10 119.2(2)
C02 C01 C11 120.4(2)
C10 C01 C11 120.4(2)
C01 C02 C03 120.1(2)
C01 C02 N02 117.5(2)
C03 C02 N02 122.3(2)
C35 N02 C02 122.4(2)
C04 C03 C02 120.9(2)
C04 C03 H03 119.5
C02 C03 H03 119.5
C03 C04 C05 121.4(2)
C03 C04 H04 119.3
C05 C04 H04 119.3
C04 C05 C06 122.5(2)
C04 C05 C10 118.6(2)
C06 C05 C10 119.0(2)
C07 C06 C05 121.0(2)
C07 C06 H06 119.5
C05 C06 H06 119.5
C06 C07 C08 120.3(2)
C06 C07 H07 119.9
C08 C07 H07 119.9
C09 C08 C07 120.6(3)
C09 C08 H08 119.7
C07 C08 H08 119.7
C08 C09 C10 120.7(2)
C08 C09 H09 119.6
C10 C09 H09 119.6
C09 C10 C05 118.4(2)
C09 C10 C01 122.0(2)
C05 C10 C01 119.7(2)
C12 C11 C20 119.3(2)
C12 C11 C01 119.49(19)
C20 C11 C01 121.2(2)
C11 C12 N12 116.5(2)
C11 C12 C13 120.7(2)
N12 C12 C13 122.8(2)
C55 N12 C12 125.4(2)
C14 C13 C12 119.9(2)
C14 C13 H13 120.0
C12 C13 H13 120.0
C13 C14 C15 121.4(2)
C13 C14 H14 119.3
C15 C14 H14 119.3
C14 C15 C20 119.0(2)
C14 C15 C16 121.8(2)
C20 C15 C16 119.2(2)
C17 C16 C15 120.8(2)
C17 C16 H16 119.6
C15 C16 H16 119.6
C16 C17 C18 120.1(2)
C16 C17 H17 120.0
C18 C17 H17 120.0
C19 C18 C17 121.2(3)
C19 C18 H18 119.4
C17 C18 H18 119.4
C18 C19 C20 120.0(2)
C18 C19 H19 120.0
C20 C19 H19 120.0
C15 C20 C19 118.6(2)
C15 C20 C11 119.6(2)
C19 C20 C11 121.8(2)
O21 C21 C22 119.2(2)
O21 C21 C34 120.0(2)
C22 C21 C34 120.8(2)
C21 O21 H21 107.3(15)
C23 C22 C21 119.3(2)
C23 C22 C35 119.5(2)
C21 C22 C35 121.3(2)
C24 C23 C22 121.2(2)
C24 C23 H23 119.4
C22 C23 H23 119.4
C23 C24 C25 120.3(2)
C23 C24 H24 119.8
C25 C24 H24 119.8
C34 C25 C24 121.1(2)
C34 C25 C26 120.3(2)
C24 C25 C26 118.6(2)
C27 C26 C25 121.0(3)
C27 C26 H26 119.5
C25 C26 H26 119.5
C26 C27 C28 121.3(2)
C26 C27 H27 119.3
C28 C27 H27 119.3
C29 C28 C27 120.3(3)
C29 C28 C33 119.8(3)
C27 C28 C33 120.0(2)
C30 C29 C28 121.5(3)
C30 C29 H29 119.2
C28 C29 H29 119.2
C29 C30 C31 119.8(3)
C29 C30 H30 120.1
C31 C30 H30 120.1
C32 C31 C30 120.9(3)
C32 C31 H31 119.6
C30 C31 H31 119.6
C31 C32 C33 121.1(3)
C31 C32 H32 119.4
C33 C32 H32 119.4
C32 C33 C28 116.9(2)
C32 C33 C34 124.5(2)
C28 C33 C34 118.6(2)
C25 C34 C21 117.2(2)
C25 C34 C33 118.7(2)
C21 C34 C33 124.1(2)
N02 C35 C22 122.3(2)
N02 C35 H35 118.9
C22 C35 H35 118.9
O41 C41 C42 119.29(19)
O41 C41 C54 119.9(2)
C42 C41 C54 120.8(2)
C41 O41 H41 106.7(15)
C41 C42 C43 119.4(2)
C41 C42 C55 120.8(2)
C43 C42 C55 119.8(2)
C44 C43 C42 120.5(2)
C44 C43 H43 119.8
C42 C43 H43 119.8
C43 C44 C45 120.8(2)
C43 C44 H44 119.6
C45 C44 H44 119.6
C44 C45 C54 121.7(2)
C44 C45 C46 119.1(2)
C54 C45 C46 119.2(3)
C47 C46 C45 121.3(3)
C47 C46 H46 119.3
C45 C46 H46 119.3
C46 C47 C48 121.5(2)
C46 C47 H47 119.3
C48 C47 H47 119.3
C49 C48 C53 119.9(3)
C49 C48 C47 120.1(3)
C53 C48 C47 120.0(3)
C50 C49 C48 121.6(3)
C50 C49 H49 119.2
C48 C49 H49 119.2
C49 C50 C51 118.9(3)
C49 C50 H50 120.6
C51 C50 H50 120.6
C52 C51 C50 121.0(3)
C52 C51 H51 119.5
C50 C51 H51 119.5
C51 C52 C53 121.8(2)
C51 C52 H52 119.1
C53 C52 H52 119.1
C52 C53 C48 116.9(2)
C52 C53 C54 124.9(2)
C48 C53 C54 118.2(2)
C45 C54 C41 116.8(2)
C45 C54 C53 119.7(2)
C41 C54 C53 123.4(2)
N12 C55 C42 121.4(2)
N12 C55 H55 119.3
C42 C55 H55 119.3

loop_
_geom_bond_atom_site_label_1
_geom_bond_atom_site_label_2
_geom_bond_distance
C01 C02 1.384(3)
C01 C10 1.423(3)
C01 C11 1.488(3)
C02 C03 1.407(3)
C02 N02 1.411(3)
N02 C35 1.285(3)
C03 C04 1.346(3)
C03 H03 0.9400
C04 C05 1.403(4)
C04 H04 0.9400
C05 C06 1.411(3)
C05 C10 1.418(3)
C06 C07 1.353(4)
C06 H06 0.9400
C07 C08 1.397(4)
C07 H07 0.9400
C08 C09 1.361(3)
C08 H08 0.9400
C09 C10 1.414(3)
C09 H09 0.9400
C11 C12 1.375(3)
C11 C20 1.426(3)
C12 N12 1.408(3)
C12 C13 1.419(3)
N12 C55 1.293(3)
C13 C14 1.354(3)
C13 H13 0.9400
C14 C15 1.407(4)
C14 H14 0.9400
C15 C20 1.410(3)
C15 C16 1.414(3)
C16 C17 1.350(4)
C16 H16 0.9400
C17 C18 1.393(4)
C17 H17 0.9400
C18 C19 1.367(3)
C18 H18 0.9400
C19 C20 1.412(3)
C19 H19 0.9400
C21 O21 1.325(3)
C21 C22 1.409(3)
C21 C34 1.424(3)
O21 H21 0.99(3)
C22 C23 1.404(3)
C22 C35 1.429(3)
C23 C24 1.349(4)
C23 H23 0.9400
C24 C25 1.415(4)
C24 H24 0.9400
C25 C34 1.409(3)
C25 C26 1.424(3)
C26 C27 1.343(4)
C26 H26 0.9400
C27 C28 1.417(4)
C27 H27 0.9400
C28 C29 1.398(4)
C28 C33 1.422(3)
C29 C30 1.345(4)
C29 H29 0.9400
C30 C31 1.386(4)
C30 H30 0.9400
C31 C32 1.369(4)
C31 H31 0.9400
C32 C33 1.412(4)
C32 H32 0.9400
C33 C34 1.456(3)
C35 H35 0.9400
C41 O41 1.318(3)
C41 C42 1.408(3)
C41 C54 1.434(3)
O41 H41 1.03(3)
C42 C43 1.412(3)
C42 C55 1.429(3)
C43 C44 1.355(4)
C43 H43 0.9400
C44 C45 1.403(4)
C44 H44 0.9400
C45 C54 1.405(3)
C45 C46 1.435(4)
C46 C47 1.338(4)
C46 H46 0.9400
C47 C48 1.419(4)
C47 H47 0.9400
C48 C49 1.405(4)
C48 C53 1.418(3)
C49 C50 1.361(5)
C49 H49 0.9400
C50 C51 1.393(4)
C50 H50 0.9400
C51 C52 1.367(4)
C51 H51 0.9400
C52 C53 1.406(4)
C52 H52 0.9400
C53 C54 1.458(3)
C55 H55 0.9400

loop_
_geom_hbond_atom_site_label_D
_geom_hbond_atom_site_label_H
_geom_hbond_atom_site_label_A
_geom_hbond_distance_DH
_geom_hbond_distance_HA
_geom_hbond_distance_DA
_geom_hbond_angle_DHA
O21 H21 N02 0.99(3) 1.62(3) 2.536(2) 151(2)
O41 H41 N12 1.03(3) 1.54(3) 2.501(2) 152(2)

loop_
_geom_torsion_atom_site_label_1
_geom_torsion_atom_site_label_2
_geom_torsion_atom_site_label_3
_geom_torsion_atom_site_label_4
_geom_torsion
C10 C01 C02 C03 -3.9(3)
C11 C01 C02 C03 174.54(19)
C10 C01 C02 N02 173.57(18)
C11 C01 C02 N02 -7.9(3)
C01 C02 N02 C35 166.1(2)
C03 C02 N02 C35 -16.4(3)
C01 C02 C03 C04 2.2(3)
N02 C02 C03 C04 -175.2(2)
C02 C03 C04 C05 2.1(4)
C03 C04 C05 C06 174.2(2)
C03 C04 C05 C10 -4.4(3)
C04 C05 C06 C07 -179.7(2)
C10 C05 C06 C07 -1.2(3)
C05 C06 C07 C08 -2.0(4)
C06 C07 C08 C09 2.7(4)
C07 C08 C09 C10 -0.2(4)
C08 C09 C10 C05 -3.0(3)
C08 C09 C10 C01 176.7(2)
C04 C05 C10 C09 -177.8(2)
C06 C05 C10 C09 3.6(3)
C04 C05 C10 C01 2.5(3)
C06 C05 C10 C01 -176.1(2)
C02 C01 C10 C09 -178.1(2)
C11 C01 C10 C09 3.4(3)
C02 C01 C10 C05 1.6(3)
C11 C01 C10 C05 -176.92(19)
C02 C01 C11 C12 -103.1(3)
C10 C01 C11 C12 75.3(3)
C02 C01 C11 C20 76.3(3)
C10 C01 C11 C20 -105.2(2)
C20 C11 C12 N12 179.5(2)
C01 C11 C12 N12 -1.0(3)
C20 C11 C12 C13 0.4(3)
C01 C11 C12 C13 179.9(2)
C11 C12 N12 C55 178.7(2)
C13 C12 N12 C55 -2.2(4)
C11 C12 C13 C14 -2.5(4)
N12 C12 C13 C14 178.5(2)
C12 C13 C14 C15 1.6(4)
C13 C14 C15 C20 1.3(4)
C13 C14 C15 C16 -178.8(3)
C14 C15 C16 C17 -179.3(2)
C20 C15 C16 C17 0.6(4)
C15 C16 C17 C18 1.7(4)
C16 C17 C18 C19 -2.2(4)
C17 C18 C19 C20 0.4(4)
C14 C15 C20 C19 177.6(2)
C16 C15 C20 C19 -2.3(3)
C14 C15 C20 C11 -3.4(3)
C16 C15 C20 C11 176.7(2)
C18 C19 C20 C15 1.8(4)
C18 C19 C20 C11 -177.2(2)
C12 C11 C20 C15 2.5(3)
C01 C11 C20 C15 -176.9(2)
C12 C11 C20 C19 -178.4(2)
C01 C11 C20 C19 2.1(3)
O21 C21 C22 C23 -176.7(2)
C34 C21 C22 C23 2.3(3)
O21 C21 C22 C35 2.9(3)
C34 C21 C22 C35 -178.1(2)
C21 C22 C23 C24 0.9(4)
C35 C22 C23 C24 -178.6(2)
C22 C23 C24 C25 -2.5(4)
C23 C24 C25 C34 0.8(4)
C23 C24 C25 C26 -179.8(2)
C34 C25 C26 C27 0.5(4)
C24 C25 C26 C27 -178.9(3)
C25 C26 C27 C28 -2.9(4)
C26 C27 C28 C29 -176.8(3)
C26 C27 C28 C33 1.8(4)
C27 C28 C29 C30 176.9(2)
C33 C28 C29 C30 -1.7(4)
C28 C29 C30 C31 -0.3(4)
C29 C30 C31 C32 1.6(4)
C30 C31 C32 C33 -0.8(4)
C31 C32 C33 C28 -1.2(4)
C31 C32 C33 C34 -178.9(3)
C29 C28 C33 C32 2.4(3)
C27 C28 C33 C32 -176.2(2)
C29 C28 C33 C34 -179.7(2)
C27 C28 C33 C34 1.7(3)
C24 C25 C34 C21 2.4(3)
C26 C25 C34 C21 -177.1(2)
C24 C25 C34 C33 -177.7(2)
C26 C25 C34 C33 2.9(3)
O21 C21 C34 C25 175.1(2)
C22 C21 C34 C25 -3.9(3)
O21 C21 C34 C33 -4.9(3)
C22 C21 C34 C33 176.2(2)
C32 C33 C34 C25 173.8(2)
C28 C33 C34 C25 -3.9(3)
C32 C33 C34 C21 -6.2(4)
C28 C33 C34 C21 176.1(2)
C02 N02 C35 C22 173.8(2)
C23 C22 C35 N02 175.5(2)
C21 C22 C35 N02 -4.0(4)
O41 C41 C42 C43 -179.9(2)
C54 C41 C42 C43 1.5(3)
O41 C41 C42 C55 3.0(3)
C54 C41 C42 C55 -175.6(2)
C41 C42 C43 C44 -2.4(4)
C55 C42 C43 C44 174.7(2)
C42 C43 C44 C45 0.6(4)
C43 C44 C45 C54 2.2(4)
C43 C44 C45 C46 -176.9(3)
C44 C45 C46 C47 -179.6(3)
C54 C45 C46 C47 1.3(4)
C45 C46 C47 C48 0.4(4)
C46 C47 C48 C49 179.6(3)
C46 C47 C48 C53 -1.2(4)
C53 C48 C49 C50 -0.5(4)
C47 C48 C49 C50 178.7(3)
C48 C49 C50 C51 0.8(5)
C49 C50 C51 C52 -0.1(5)
C50 C51 C52 C53 -0.8(4)
C51 C52 C53 C48 1.1(4)
C51 C52 C53 C54 -178.9(3)
C49 C48 C53 C52 -0.5(4)
C47 C48 C53 C52 -179.7(2)
C49 C48 C53 C54 179.5(2)
C47 C48 C53 C54 0.3(4)
C44 C45 C54 C41 -3.0(3)
C46 C45 C54 C41 176.1(2)
C44 C45 C54 C53 178.8(2)
C46 C45 C54 C53 -2.1(3)
O41 C41 C54 C45 -177.5(2)
C42 C41 C54 C45 1.1(3)
O41 C41 C54 C53 0.7(3)
C42 C41 C54 C53 179.2(2)
C52 C53 C54 C45 -178.7(2)
C48 C53 C54 C45 1.3(3)
C52 C53 C54 C41 3.2(4)
C48 C53 C54 C41 -176.7(2)
C12 N12 C55 C42 175.5(2)
C41 C42 C55 N12 0.2(4)
C43 C42 C55 N12 -176.9(2)
